data_4316934
loop_
_publ_author_name
'Prangya Parimita Sahoo'
'T. N. Guru Row'

_publ_contact_author_address
; 
Prof. T. N. Guru Row
Solid State and Structural Chemistry Unit
Indian Institute of Science
Bangalore 560012
India 
;
_publ_contact_author_email ssctng@sscu.iisc.ernet.in
_publ_contact_author_fax '(91) 80 2360 1310'
_publ_contact_author_name
;
Prof. T. N. Guru Row
;
_publ_contact_author_phone '(91) 80 2293 2796'
_publ_section_title
;
 Crystal Chemistry of the Noncentrosymmetric Eulytites: A3Bi(XO4)3 (X = V,
 A = Pb; X = P, A = Ca, Cd, Sr, Pb)
;
_journal_name_full 'Inorganic Chemistry'
_journal_page_first 10013
_journal_page_last 10021
_journal_paper_doi 10.1021/ic101316u
_journal_volume 49
_journal_year 2010
_chemical_compound_source 'see text'
_chemical_formula_moiety 'Bi O12 P3 Pb3'
_chemical_formula_sum 'Bi O12 P3 Pb3'
_chemical_formula_weight 1115.46
_chemical_name_systematic ?
_space_group_IT_number 220
_symmetry_cell_setting cubic
_symmetry_Int_Tables_number 220
_symmetry_space_group_name_Hall 'I -4bd 2c 3'
_symmetry_space_group_name_H-M 'I -4 3 d'
_atom_sites_solution_hydrogens none
_atom_sites_solution_primary direct
_atom_sites_solution_secondary difmap
_cell_angle_alpha 90
_cell_angle_beta 90
_cell_angle_gamma 90
_cell_formula_units_Z 4
_cell_length_a 10.3722(2)
_cell_length_b 10.3722(2)
_cell_length_c 10.3722(2)
_cell_measurement_reflns_used 581
_cell_measurement_temperature 293(2)
_cell_measurement_theta_max 32.5784
_cell_measurement_theta_min 3.9192
_cell_volume 1115.87(4)
_computing_publication_material 'PLATON (Spek, 2003)'
_diffrn_ambient_temperature 293(2)
_diffrn_detector_area_resol_mean 16.0839
_diffrn_measured_fraction_theta_full 0.991
_diffrn_measured_fraction_theta_max 0.954
_diffrn_measurement_device_type 'Xcalibur, Eos, Mova'
_diffrn_measurement_method '\w scans'
_diffrn_radiation_monochromator graphite
_diffrn_radiation_source 'Mova (Mo) X-ray Source'
_diffrn_radiation_type MoK\a
_diffrn_radiation_wavelength 0.71073
_diffrn_reflns_av_R_equivalents 0.0244
_diffrn_reflns_av_sigmaI/netI 0.0301
_diffrn_reflns_limit_h_max 15
_diffrn_reflns_limit_h_min -15
_diffrn_reflns_limit_k_max 15
_diffrn_reflns_limit_k_min -15
_diffrn_reflns_limit_l_max 15
_diffrn_reflns_limit_l_min -15
_diffrn_reflns_number 705
_diffrn_reflns_reduction_process
;
;
_diffrn_reflns_theta_full 32.65
_diffrn_reflns_theta_max 32.65
_diffrn_reflns_theta_min 4.81
_exptl_absorpt_coefficient_mu 61.341
_exptl_absorpt_correction_T_max 0.072
_exptl_absorpt_correction_T_min 0.002
_exptl_absorpt_correction_type analytical
_exptl_absorpt_process_details 'analytical from crystal shape'
_exptl_crystal_colour ' colorless'
_exptl_crystal_density_diffrn 6.672
_exptl_crystal_density_method 'Not Measured'
_exptl_crystal_description ' plate'
_exptl_crystal_F_000 1880
_exptl_crystal_size_max 0.112
_exptl_crystal_size_mid 0.088
_exptl_crystal_size_min 0.043
_refine_diff_density_max 1.744
_refine_diff_density_min -1.837
_refine_diff_density_rms 0.335
_refine_ls_abs_structure_details 'Flack H D (1983), Acta Cryst. A39, 876-881'
_refine_ls_abs_structure_Flack -0.01(4)
_refine_ls_extinction_coef 0.0084(5)
_refine_ls_extinction_expression Fc^*^=kFc[1+0.001xFc^2^\l^3^/sin(2\q)]^-1/4^
_refine_ls_extinction_method SHELXL
_refine_ls_goodness_of_fit_ref 1.042
_refine_ls_hydrogen_treatment none
_refine_ls_matrix_type full
_refine_ls_number_parameters 16
_refine_ls_number_reflns 266
_refine_ls_number_restraints 0
_refine_ls_restrained_S_all 1.042
_refine_ls_R_factor_all 0.0313
_refine_ls_R_factor_gt 0.0274
_refine_ls_shift/su_max 0.000
_refine_ls_shift/su_mean 0.000
_refine_ls_structure_factor_coef Fsqd
_refine_ls_weighting_details 'calc w=1/[\s^2^(Fo^2^)+(0.0440P)^2^+0.0000P] where P=(Fo^2^+2Fc^2^)/3'
_refine_ls_weighting_scheme calc
_refine_ls_wR_factor_gt 0.0636
_refine_ls_wR_factor_ref 0.0644
_reflns_number_gt 241
_reflns_number_total 266
_reflns_threshold_expression >2sigma(I)
_cod_data_source_file ic101316u_si_002_3.cif
_cod_data_source_block Pb3BiP3O12
_cod_depositor_comments
;
The following automatic conversions were performed:

'_symmetry_cell_setting' value 'Cubic' changed to 'cubic' according
to the built-in table from CIF Core dictionary named 'cif_core.dic'
version 2.4.1 from 2010-06-29.

Automatic conversion script
Id: cif_fix_values 1646 2011-03-28 12:23:43Z adriana 
;
_cod_database_code 4316934

loop_
_symmetry_equiv_pos_site_id
_symmetry_equiv_pos_as_xyz
1 x,y,z
2 1/4+y,3/4-x,1/4-z
3 -x,1/2-y,z
4 3/4-y,3/4+x,1/4-z
5 x,-y,1/2-z
6 1/4-y,3/4-x,3/4+z
7 -x,1/2+y,1/2-z
8 3/4+y,3/4+x,3/4+z
9 z,x,y
10 1/4+x,3/4-z,1/4-y
11 -z,1/2-x,y
12 3/4-x,3/4+z,1/4-y
13 z,-x,1/2-y
14 1/4-x,3/4-z,3/4+y
15 -z,1/2+x,1/2-y
16 3/4+x,3/4+z,3/4+y
17 y,z,x
18 3/4+z,3/4+y,3/4+x
19 3/4+z,1/4-y,3/4-x
20 1/4-z,3/4-y,3/4+x
21 1/4-z,1/4+y,3/4-x
22 y,-z,1/2-x
23 1/2-y,-z,1/2+x
24 -y,1/2+z,1/2-x
25 1/2+x,1/2+y,1/2+z
26 3/4+y,1/4-x,3/4-z
27 1/2-x,-y,1/2+z
28 1/4-y,1/4+x,3/4-z
29 1/2+x,1/2-y,-z
30 3/4-y,1/4-x,1/4+z
31 1/2-x,y,-z
32 1/4+y,1/4+x,1/4+z
33 1/2+z,1/2+x,1/2+y
34 3/4+x,1/4-z,3/4-y
35 1/2-z,-x,1/2+y
36 1/4-x,1/4+z,3/4-y
37 1/2+z,1/2-x,-y
38 3/4-x,1/4-z,1/4+y
39 1/2-z,x,-y
40 1/4+x,1/4+z,1/4+y
41 1/2+y,1/2+z,1/2+x
42 1/4+z,1/4+y,1/4+x
43 1/4+z,3/4-y,1/4-x
44 3/4-z,1/4-y,1/4+x
45 3/4-z,3/4+y,1/4-x
46 1/2+y,1/2-z,-x
47 -y,1/2-z,x
48 1/2-y,z,-x

loop_
_atom_site_aniso_label
_atom_site_aniso_U_11
_atom_site_aniso_U_22
_atom_site_aniso_U_33
_atom_site_aniso_U_23
_atom_site_aniso_U_13
_atom_site_aniso_U_12
Bi1 0.0151(3) 0.0151(3) 0.0151(3) 0.0013(2) 0.0013(2) 0.0013(2)
Pb1 0.0151(3) 0.0151(3) 0.0151(3) 0.0013(2) 0.0013(2) 0.0013(2)
P1 0.0121(19) 0.0115(13) 0.0121(13) 0.0000 0.0000 0.0000
O1 0.040(3) 0.015(5) 0.024(4) -0.003(4) 0.015(3) 0.008(3)

loop_
_atom_site_label
_atom_site_type_symbol
_atom_site_thermal_displace_type
_atom_site_fract_x
_atom_site_fract_y
_atom_site_fract_z
_atom_site_occupancy
_atom_site_U_iso_or_equiv
_atom_site_calc_flag
_atom_site_refinement_flags
Bi1 Bi Uani 0.17462(3) 0.17462(3) 0.17462(3) 0.250 0.0151(2) . .
Pb1 Pb Uani 0.17462(3) 0.17462(3) 0.17462(3) 0.750 0.0151(2) . .
P1 P Uani 0.25000 -0.12500 0.00000 1.000 0.0119(9) . .
O1 O Uani 0.1984(10) -0.0407(8) 0.1107(9) 1.000 0.026(2) . .

loop_
_atom_type_symbol
_atom_type_description
_atom_type_scat_dispersion_real
_atom_type_scat_dispersion_imag
_atom_type_scat_source
Bi Bi -4.1077 10.2566 'International Tables Vol C Tables 4.2.6.8 and 6.1.1.4'
O O 0.0106 0.0060 'International Tables Vol C Tables 4.2.6.8 and 6.1.1.4'
P P 0.1023 0.0942 'International Tables Vol C Tables 4.2.6.8 and 6.1.1.4'
Pb Pb -3.3944 10.1111 'International Tables Vol C Tables 4.2.6.8 and 6.1.1.4'

loop_
_geom_angle_atom_site_label_1
_geom_angle_atom_site_label_2
_geom_angle_atom_site_label_3
_geom_angle
_geom_angle_site_symmetry_1
_geom_angle_site_symmetry_2
_geom_angle_site_symmetry_3
_geom_angle_publ_flag
O1 Bi1 O1 74.2(3) . . 5_555 yes
O1 Bi1 O1 82.0(3) . . 9_555 yes
O1 Bi1 O1 82.0(3) . . 17_555 yes
O1 Bi1 O1 81.4(3) . . 39_555 yes
O1 Bi1 O1 152.5(3) . . 47_555 yes
O1 Bi1 O1 152.5(3) 5_555 . 9_555 yes
O1 Bi1 O1 81.4(3) 5_555 . 17_555 yes
O1 Bi1 O1 114.5(3) 5_555 . 39_555 yes
O1 Bi1 O1 114.5(3) 5_555 . 47_555 yes
O1 Bi1 O1 82.0(3) 9_555 . 17_555 yes
O1 Bi1 O1 74.2(3) 9_555 . 39_555 yes
O1 Bi1 O1 81.4(3) 9_555 . 47_555 yes
O1 Bi1 O1 152.5(3) 17_555 . 39_555 yes
O1 Bi1 O1 74.2(3) 17_555 . 47_555 yes
O1 Bi1 O1 114.5(3) 39_555 . 47_555 yes
O1 P1 O1 108.8(5) . . 20_544 yes
O1 P1 O1 110.8(5) . . 31_555 yes
O1 P1 O1 108.8(5) . . 43_545 yes
O1 P1 O1 108.8(5) 20_544 . 31_555 yes
O1 P1 O1 110.8(5) 20_544 . 43_545 yes
O1 P1 O1 108.8(5) 31_555 . 43_545 yes

loop_
_geom_bond_atom_site_label_1
_geom_bond_atom_site_label_2
_geom_bond_distance
_geom_bond_site_symmetry_1
_geom_bond_site_symmetry_2
_geom_bond_publ_flag
Bi1 O1 2.343(8) . . yes
Bi1 O1 2.636(9) . 5_555 yes
Bi1 O1 2.343(8) . 9_555 yes
Bi1 O1 2.343(8) . 17_555 yes
Bi1 O1 2.636(9) . 39_555 yes
Bi1 O1 2.636(9) . 47_555 yes
P1 O1 1.539(9) . . yes
P1 O1 1.539(9) . 20_544 yes
P1 O1 1.539(9) . 31_555 yes
P1 O1 1.539(9) . 43_545 yes
